data_4317447
loop_
_publ_author_name
'Ajay Kayal'
'Sonny C. Lee'

_publ_contact_author_address
;
Department of Chemistry
Princeton University
Princeton
NJ 08544
USA
;
_publ_contact_author_email sclee@chemvax.princeton.edu
_publ_contact_author_fax '1 609 258 6746'
_publ_contact_author_name 'Sonny C. Lee'
_publ_contact_author_phone '1 609 258 3879'
_publ_section_title
;
 3,3'-Bis(triphenylsilyl)biphenoxide as a Sterically Hindered Ligand on
 Fe(II), Fe(III), and Cr(II)
;
_journal_name_full 'Inorganic Chemistry'
_journal_page_first 321
_journal_page_last 330
_journal_paper_doi 10.1021/ic010909y
_journal_volume 41
_journal_year 2002
_chemical_formula_sum 'C48 H38 O2 Si2'
_chemical_formula_weight 702.96
_chemical_name_systematic
;
  ?
;
_space_group_IT_number 2
_symmetry_cell_setting triclinic
_symmetry_space_group_name_Hall '-P 1'
_symmetry_space_group_name_H-M 'P -1'
_atom_sites_solution_hydrogens geom
_atom_sites_solution_primary direct
_atom_sites_solution_secondary difmap
_audit_creation_method SHELXL
_cell_angle_alpha 75.545(2)
_cell_angle_beta 73.936(3)
_cell_angle_gamma 62.598(2)
_cell_formula_units_Z 2
_cell_length_a 10.8073(6)
_cell_length_b 11.3587(7)
_cell_length_c 18.5956(12)
_cell_measurement_reflns_used 14162
_cell_measurement_temperature 200(2)
_cell_measurement_theta_max 27.35
_cell_measurement_theta_min 1.15
_cell_volume 1927.4(2)
_computing_cell_refinement DENZO-SMN
_computing_data_collection 'NONIUS COLLECT'
_computing_data_reduction DENZO-SMN
_computing_molecular_graphics 'Siemens SHELXTL'
_computing_publication_material 'Siemens SHELXTL'
_computing_structure_refinement 'Siemens SHELXTL'
_computing_structure_solution 'Siemens SHELXTL'
_diffrn_ambient_temperature 200(2)
_diffrn_measurement_device 'Nonius KappaCCD'
_diffrn_measurement_method '\w scans'
_diffrn_radiation_monochromator graphite
_diffrn_radiation_source 'fine-focus sealed tube'
_diffrn_radiation_type 'Mo K\a'
_diffrn_radiation_wavelength 0.71073
_diffrn_reflns_av_R_equivalents 0.0600
_diffrn_reflns_av_sigmaI/netI 0.1122
_diffrn_reflns_limit_h_max 13
_diffrn_reflns_limit_h_min 0
_diffrn_reflns_limit_k_max 14
_diffrn_reflns_limit_k_min -12
_diffrn_reflns_limit_l_max 24
_diffrn_reflns_limit_l_min -22
_diffrn_reflns_number 14162
_diffrn_reflns_theta_max 27.35
_diffrn_reflns_theta_min 1.15
_diffrn_standards_number none
_exptl_absorpt_coefficient_mu 0.131
_exptl_absorpt_correction_type none
_exptl_crystal_colour colorless
_exptl_crystal_density_diffrn 1.211
_exptl_crystal_density_meas ?
_exptl_crystal_density_method none
_exptl_crystal_description block
_exptl_crystal_F_000 740
_exptl_crystal_size_max 0.38
_exptl_crystal_size_mid 0.30
_exptl_crystal_size_min 0.12
_refine_diff_density_max 0.230
_refine_diff_density_min -0.291
_refine_diff_density_rms 0.052
_refine_ls_extinction_method none
_refine_ls_goodness_of_fit_all 1.012
_refine_ls_goodness_of_fit_obs 1.125
_refine_ls_hydrogen_treatment constr
_refine_ls_matrix_type full
_refine_ls_number_parameters 471
_refine_ls_number_reflns 8427
_refine_ls_number_restraints 0
_refine_ls_restrained_S_all 1.012
_refine_ls_restrained_S_obs 1.125
_refine_ls_R_factor_all 0.1406
_refine_ls_R_factor_obs 0.0589
_refine_ls_shift/esd_max 0.000
_refine_ls_shift/esd_mean 0.000
_refine_ls_structure_factor_coef Fsqd
_refine_ls_weighting_details 'w=1/[\s^2^(Fo^2^)+(0.0471P)^2^+0.4343P] where P=(Fo^2^+2Fc^2^)/3'
_refine_ls_weighting_scheme calc
_refine_ls_wR_factor_all 0.1433
_refine_ls_wR_factor_obs 0.1137
_reflns_number_observed 4487
_reflns_number_total 8427
_reflns_observed_criterion I>2\s(I)
_cod_data_source_file ic010909y_2.cif
_cod_data_source_block 2
_cod_depositor_comments
;
The following automatic conversions were performed:

'_exptl_crystal_density_meas' value 'not measured' was changed to '?'
- the value is perceived as not measured.

Automatic conversion script
Id: cif_fix_values 3008 2015-01-20 13:52:24Z robertas 

The following automatic conversions were performed:

'_refine_ls_weighting_scheme' value 'calc
w=1/[\s^2^(Fo^2^)+(0.0471P)^2^+0.4343P] where P=(Fo^2^+2Fc^2^)/3' was
changed to 'calc'. New tag '_refine_ls_weighting_details' was
created. The value of the new tag was set to
'w=1/[\s^2^(Fo^2^)+(0.0471P)^2^+0.4343P] where P=(Fo^2^+2Fc^2^)/3'.

Automatic conversion script
Id: cif_fix_values 3143 2015-03-26 13:38:13Z robertas 
;
_cod_database_code 4317447

loop_
_symmetry_equiv_pos_as_xyz
'x, y, z'
'-x, -y, -z'

loop_
_atom_site_aniso_label
_atom_site_aniso_U_11
_atom_site_aniso_U_22
_atom_site_aniso_U_33
_atom_site_aniso_U_23
_atom_site_aniso_U_13
_atom_site_aniso_U_12
Si1 0.0332(4) 0.0425(5) 0.0300(5) -0.0079(4) -0.0020(3) -0.0172(4)
O1 0.0607(13) 0.0284(12) 0.0318(12) -0.0067(9) -0.0010(10) -0.0136(10)
Si2 0.0309(4) 0.0289(4) 0.0352(5) -0.0042(4) -0.0075(3) -0.0135(3)
O2 0.0535(12) 0.0521(14) 0.0308(12) -0.0126(10) -0.0042(9) -0.0323(12)
C11 0.0243(13) 0.032(2) 0.033(2) -0.0058(13) -0.0066(12) -0.0124(12)
C12 0.0284(13) 0.026(2) 0.031(2) -0.0021(13) -0.0066(12) -0.0118(12)
C13 0.0287(13) 0.033(2) 0.033(2) -0.0030(13) -0.0052(12) -0.0151(12)
C14 0.037(2) 0.041(2) 0.033(2) 0.0001(14) -0.0029(13) -0.0217(15)
C15 0.044(2) 0.030(2) 0.051(2) 0.002(2) -0.0050(15) -0.0183(14)
C16 0.0338(15) 0.031(2) 0.046(2) -0.0062(14) -0.0046(13) -0.0130(13)
C21 0.0208(12) 0.0268(15) 0.032(2) -0.0075(12) -0.0037(11) -0.0074(11)
C22 0.0282(13) 0.028(2) 0.028(2) -0.0082(12) -0.0078(11) -0.0094(12)
C23 0.0265(13) 0.026(2) 0.030(2) -0.0046(12) -0.0055(11) -0.0098(12)
C24 0.0323(14) 0.032(2) 0.029(2) -0.0089(13) -0.0030(12) -0.0110(13)
C25 0.038(2) 0.041(2) 0.036(2) -0.0162(14) -0.0052(13) -0.0185(14)
C26 0.0317(14) 0.033(2) 0.042(2) -0.0121(14) -0.0014(13) -0.0170(13)
C31 0.0337(15) 0.045(2) 0.027(2) -0.0025(14) 0.0006(12) -0.0186(14)
C32 0.042(2) 0.066(2) 0.039(2) -0.015(2) -0.0039(15) -0.017(2)
C33 0.035(2) 0.067(3) 0.060(3) -0.014(2) 0.001(2) -0.010(2)
C34 0.040(2) 0.076(3) 0.058(3) 0.003(2) -0.016(2) -0.019(2)
C35 0.052(2) 0.077(3) 0.046(2) -0.005(2) -0.019(2) -0.028(2)
C36 0.045(2) 0.053(2) 0.035(2) -0.012(2) -0.0026(14) -0.019(2)
C41 0.0334(15) 0.052(2) 0.031(2) -0.0114(14) -0.0007(13) -0.0190(14)
C42 0.051(2) 0.087(3) 0.044(2) 0.003(2) -0.013(2) -0.040(2)
C43 0.064(2) 0.100(3) 0.037(2) 0.006(2) -0.021(2) -0.040(2)
C44 0.069(2) 0.084(3) 0.032(2) 0.005(2) -0.003(2) -0.038(2)
C45 0.077(3) 0.122(4) 0.050(2) 0.013(2) -0.010(2) -0.072(3)
C46 0.067(2) 0.107(3) 0.041(2) 0.012(2) -0.016(2) -0.060(2)
C51 0.039(2) 0.046(2) 0.033(2) -0.0095(15) -0.0002(13) -0.0212(15)
C52 0.049(2) 0.057(2) 0.061(2) -0.017(2) -0.002(2) -0.029(2)
C53 0.060(2) 0.085(3) 0.080(3) -0.017(2) -0.004(2) -0.050(2)
C54 0.082(3) 0.078(3) 0.080(3) -0.021(2) 0.002(2) -0.059(3)
C55 0.087(3) 0.054(2) 0.070(3) -0.015(2) 0.007(2) -0.043(2)
C56 0.053(2) 0.053(2) 0.046(2) -0.013(2) 0.003(2) -0.026(2)
C61 0.0316(14) 0.028(2) 0.040(2) -0.0012(14) -0.0073(13) -0.0166(13)
C62 0.040(2) 0.045(2) 0.047(2) 0.005(2) -0.0065(15) -0.018(2)
C63 0.059(2) 0.060(3) 0.055(3) 0.028(2) -0.019(2) -0.021(2)
C64 0.051(2) 0.077(3) 0.036(2) 0.012(2) -0.006(2) -0.031(2)
C65 0.044(2) 0.064(2) 0.038(2) -0.007(2) 0.0013(15) -0.026(2)
C66 0.041(2) 0.042(2) 0.038(2) 0.0014(15) -0.0071(14) -0.0177(15)
C71 0.0295(14) 0.033(2) 0.029(2) -0.0089(13) -0.0026(11) -0.0137(12)
C72 0.036(2) 0.040(2) 0.033(2) -0.0043(14) -0.0059(13) -0.0168(14)
C73 0.038(2) 0.047(2) 0.036(2) -0.0005(15) -0.0092(14) -0.0123(15)
C74 0.031(2) 0.059(2) 0.045(2) -0.021(2) -0.0117(14) -0.007(2)
C75 0.032(2) 0.051(2) 0.065(2) -0.028(2) -0.008(2) -0.015(2)
C76 0.0321(15) 0.039(2) 0.057(2) -0.015(2) -0.0023(14) -0.0163(14)
C81 0.0361(15) 0.031(2) 0.037(2) -0.0017(13) -0.0118(13) -0.0143(13)
C82 0.042(2) 0.042(2) 0.057(2) -0.018(2) -0.0046(15) -0.020(2)
C83 0.049(2) 0.042(2) 0.091(3) -0.028(2) -0.010(2) -0.020(2)
C84 0.052(2) 0.039(2) 0.093(3) -0.027(2) -0.007(2) -0.013(2)
C85 0.035(2) 0.035(2) 0.102(3) -0.017(2) -0.012(2) -0.0089(15)
C86 0.039(2) 0.035(2) 0.081(3) -0.016(2) -0.016(2) -0.0137(15)

loop_
_atom_site_label
_atom_site_type_symbol
_atom_site_fract_x
_atom_site_fract_y
_atom_site_fract_z
_atom_site_U_iso_or_equiv
_atom_site_thermal_displace_type
_atom_site_occupancy
_atom_site_calc_flag
_atom_site_refinement_flags
_atom_site_disorder_group
Si1 Si 0.78602(8) 0.26448(9) 0.08727(4) 0.0350(2) Uani 1 d . .
O1 O 0.6054(2) 0.2337(2) 0.24586(11) 0.0436(5) Uani 1 d . .
H1 H 0.6286(28) 0.1905(6) 0.21001(15) 0.052 Uiso 1 calc R .
Si2 Si 0.15965(7) 0.21429(8) 0.45169(4) 0.0311(2) Uani 1 d . .
O2 O 0.3211(2) 0.2992(2) 0.30013(10) 0.0410(5) Uani 1 d . .
H2 H 0.4019(6) 0.2651(28) 0.2733(10) 0.049 Uiso 1 calc R .
C11 C 0.4769(2) 0.4623(3) 0.26382(15) 0.0289(6) Uani 1 d . .
C12 C 0.5770(2) 0.3661(3) 0.21753(15) 0.0282(6) Uani 1 d . .
C13 C 0.6523(3) 0.3979(3) 0.1465(2) 0.0309(6) Uani 1 d . .
C14 C 0.6218(3) 0.5330(3) 0.1219(2) 0.0369(7) Uani 1 d . .
H14 H 0.6704(3) 0.5582(3) 0.0741(2) 0.044 Uiso 1 calc R .
C15 C 0.5226(3) 0.6317(3) 0.1651(2) 0.0432(8) Uani 1 d . .
H15 H 0.5037(3) 0.7232(3) 0.1470(2) 0.052 Uiso 1 calc R .
C16 C 0.4512(3) 0.5956(3) 0.2350(2) 0.0376(7) Uani 1 d . .
H16 H 0.3826(3) 0.6638(3) 0.2642(2) 0.045 Uiso 1 calc R .
C21 C 0.4053(2) 0.4278(3) 0.34115(15) 0.0270(6) Uani 1 d . .
C22 C 0.3306(2) 0.3483(3) 0.35846(15) 0.0276(6) Uani 1 d . .
C23 C 0.2606(2) 0.3198(3) 0.43151(15) 0.0279(6) Uani 1 d . .
C24 C 0.2685(3) 0.3742(3) 0.4886(2) 0.0319(6) Uani 1 d . .
H24 H 0.2223(3) 0.3567(3) 0.5388(2) 0.038 Uiso 1 calc R .
C25 C 0.3416(3) 0.4528(3) 0.4741(2) 0.0360(7) Uani 1 d . .
H25 H 0.3465(3) 0.4879(3) 0.5141(2) 0.043 Uiso 1 calc R .
C26 C 0.4074(3) 0.4800(3) 0.4011(2) 0.0339(7) Uani 1 d . .
H26 H 0.4557(3) 0.5358(3) 0.3913(2) 0.041 Uiso 1 calc R .
C31 C 0.9525(3) 0.1709(3) 0.1263(2) 0.0365(7) Uani 1 d . .
C32 C 1.0688(3) 0.0663(3) 0.0917(2) 0.0505(8) Uani 1 d . .
H32 H 1.0610(3) 0.0419(3) 0.0484(2) 0.061 Uiso 1 calc R .
C33 C 1.1937(3) -0.0020(4) 0.1184(2) 0.0599(10) Uani 1 d . .
H33 H 1.2705(3) -0.0727(4) 0.0938(2) 0.072 Uiso 1 calc R .
C34 C 1.2078(3) 0.0321(4) 0.1809(2) 0.0611(10) Uani 1 d . .
H34 H 1.2939(3) -0.0153(4) 0.1997(2) 0.073 Uiso 1 calc R .
C35 C 1.0967(3) 0.1349(4) 0.2160(2) 0.0566(9) Uani 1 d . .
H35 H 1.1060(3) 0.1593(4) 0.2588(2) 0.068 Uiso 1 calc R .
C36 C 0.9705(3) 0.2032(3) 0.1886(2) 0.0448(8) Uani 1 d . .
H36 H 0.8944(3) 0.2742(3) 0.2133(2) 0.054 Uiso 1 calc R .
C41 C 0.8273(3) 0.3496(3) -0.0098(2) 0.0384(7) Uani 1 d . .
C42 C 0.7438(3) 0.3890(4) -0.0639(2) 0.0575(9) Uani 1 d . .
H42 H 0.6688(3) 0.3619(4) -0.0533(2) 0.069 Uiso 1 calc R .
C43 C 0.7652(4) 0.4655(4) -0.1318(2) 0.0654(10) Uani 1 d . .
H43 H 0.7043(4) 0.4917(4) -0.1667(2) 0.079 Uiso 1 calc R .
C44 C 0.8735(4) 0.5040(4) -0.1496(2) 0.0636(10) Uani 1 d . .
H44 H 0.8883(4) 0.5575(4) -0.1965(2) 0.076 Uiso 1 calc R .
C45 C 0.9603(4) 0.4645(4) -0.0990(2) 0.0761(12) Uani 1 d . .
H45 H 1.0370(4) 0.4898(4) -0.1112(2) 0.091 Uiso 1 calc R .
C46 C 0.9384(4) 0.3884(4) -0.0303(2) 0.0653(11) Uani 1 d . .
H46 H 1.0008(4) 0.3619(4) 0.0038(2) 0.078 Uiso 1 calc R .
C51 C 0.7024(3) 0.1515(3) 0.0870(2) 0.0389(7) Uani 1 d . .
C52 C 0.5644(3) 0.2084(4) 0.0728(2) 0.0531(9) Uani 1 d . .
H52 H 0.5154(3) 0.3032(4) 0.0633(2) 0.064 Uiso 1 calc R .
C53 C 0.4972(4) 0.1299(4) 0.0721(2) 0.0685(11) Uani 1 d . .
H53 H 0.4035(4) 0.1705(4) 0.0622(2) 0.082 Uiso 1 calc R .
C54 C 0.5671(4) -0.0062(4) 0.0858(2) 0.0721(12) Uani 1 d . .
H54 H 0.5217(4) -0.0601(4) 0.0849(2) 0.086 Uiso 1 calc R .
C55 C 0.7012(4) -0.0664(4) 0.1009(2) 0.0689(11) Uani 1 d . .
H55 H 0.7487(4) -0.1613(4) 0.1103(2) 0.083 Uiso 1 calc R .
C56 C 0.7679(3) 0.0132(3) 0.1022(2) 0.0510(8) Uani 1 d . .
H56 H 0.8604(3) -0.0288(3) 0.1139(2) 0.061 Uiso 1 calc R .
C61 C 0.1014(3) 0.1812(3) 0.5558(2) 0.0322(6) Uani 1 d . .
C62 C 0.1711(3) 0.0602(3) 0.5986(2) 0.0468(8) Uani 1 d . .
H62 H 0.2477(3) -0.0106(3) 0.5740(2) 0.056 Uiso 1 calc R .
C63 C 0.1313(4) 0.0408(4) 0.6761(2) 0.0655(10) Uani 1 d . .
H63 H 0.1802(4) -0.0434(4) 0.7040(2) 0.079 Uiso 1 calc R .
C64 C 0.0215(3) 0.1417(4) 0.7137(2) 0.0573(9) Uani 1 d . .
H64 H -0.0043(3) 0.1276(4) 0.7673(2) 0.069 Uiso 1 calc R .
C65 C -0.0501(3) 0.2623(4) 0.6733(2) 0.0492(8) Uani 1 d . .
H65 H -0.1259(3) 0.3327(4) 0.6986(2) 0.059 Uiso 1 calc R .
C66 C -0.0112(3) 0.2812(3) 0.5952(2) 0.0415(7) Uani 1 d . .
H66 H -0.0627(3) 0.3647(3) 0.5676(2) 0.050 Uiso 1 calc R .
C71 C 0.0006(3) 0.3060(3) 0.40539(15) 0.0298(6) Uani 1 d . .
C72 C -0.0212(3) 0.4266(3) 0.3574(2) 0.0363(7) Uani 1 d . .
H72 H 0.0441(3) 0.4648(3) 0.3499(2) 0.044 Uiso 1 calc R .
C73 C -0.1351(3) 0.4927(3) 0.3201(2) 0.0435(8) Uani 1 d . .
H73 H -0.1477(3) 0.5753(3) 0.2880(2) 0.052 Uiso 1 calc R .
C74 C -0.2298(3) 0.4381(3) 0.3298(2) 0.0460(8) Uani 1 d . .
H74 H -0.3072(3) 0.4823(3) 0.3038(2) 0.055 Uiso 1 calc R .
C75 C -0.2126(3) 0.3199(3) 0.3769(2) 0.0468(8) Uani 1 d . .
H75 H -0.2783(3) 0.2826(3) 0.3834(2) 0.056 Uiso 1 calc R .
C76 C -0.0996(3) 0.2543(3) 0.4153(2) 0.0418(8) Uani 1 d . .
H76 H -0.0902(3) 0.1735(3) 0.4487(2) 0.050 Uiso 1 calc R .
C81 C 0.2821(3) 0.0517(3) 0.4147(2) 0.0340(7) Uani 1 d . .
C82 C 0.2310(3) -0.0320(3) 0.4007(2) 0.0448(8) Uani 1 d . .
H82 H 0.1314(3) -0.0045(3) 0.4086(2) 0.054 Uiso 1 calc R .
C83 C 0.3218(3) -0.1531(3) 0.3758(2) 0.0575(10) Uani 1 d . .
H83 H 0.2849(3) -0.2096(3) 0.3683(2) 0.069 Uiso 1 calc R .
C84 C 0.4664(3) -0.1924(3) 0.3619(2) 0.0618(10) Uani 1 d . .
H84 H 0.5290(3) -0.2747(3) 0.3432(2) 0.074 Uiso 1 calc R .
C85 C 0.5196(3) -0.1132(3) 0.3749(2) 0.0583(10) Uani 1 d . .
H85 H 0.6193(3) -0.1408(3) 0.3659(2) 0.070 Uiso 1 calc R .
C86 C 0.4285(3) 0.0070(3) 0.4012(2) 0.0499(9) Uani 1 d . .
H86 H 0.4671(3) 0.0609(3) 0.4103(2) 0.060 Uiso 1 calc R .

loop_
_atom_type_symbol
_atom_type_description
_atom_type_scat_dispersion_real
_atom_type_scat_dispersion_imag
_atom_type_scat_source
C C 0.0033 0.0016 'International Tables Vol C Tables 4.2.6.8 and 6.1.1.4'
H H 0.0000 0.0000 'International Tables Vol C Tables 4.2.6.8 and 6.1.1.4'
O O 0.0106 0.0060 'International Tables Vol C Tables 4.2.6.8 and 6.1.1.4'
Si Si 0.0817 0.0704 'International Tables Vol C Tables 4.2.6.8 and 6.1.1.4'

loop_
_geom_angle_atom_site_label_1
_geom_angle_atom_site_label_2
_geom_angle_atom_site_label_3
_geom_angle
_geom_angle_site_symmetry_1
_geom_angle_site_symmetry_3
_geom_angle_publ_flag
C31 Si1 C41 108.60(12) . . ?
C31 Si1 C51 111.79(14) . . ?
C41 Si1 C51 111.32(13) . . ?
C31 Si1 C13 110.18(12) . . ?
C41 Si1 C13 107.59(13) . . ?
C51 Si1 C13 107.27(12) . . ?
C61 Si2 C71 109.57(11) . . ?
C61 Si2 C81 109.48(13) . . ?
C71 Si2 C81 111.39(12) . . ?
C61 Si2 C23 108.96(11) . . ?
C71 Si2 C23 109.40(12) . . ?
C81 Si2 C23 107.99(11) . . ?
C16 C11 C12 116.5(2) . . ?
C16 C11 C21 120.1(2) . . ?
C12 C11 C21 123.3(2) . . ?
O1 C12 C11 117.1(2) . . ?
O1 C12 C13 119.4(2) . . ?
C11 C12 C13 123.4(2) . . ?
C14 C13 C12 116.7(2) . . ?
C14 C13 Si1 121.8(2) . . ?
C12 C13 Si1 121.5(2) . . ?
C15 C14 C13 122.0(3) . . ?
C14 C15 C16 119.3(3) . . ?
C15 C16 C11 122.0(3) . . ?
C26 C21 C22 116.6(2) . . ?
C26 C21 C11 119.2(2) . . ?
C22 C21 C11 124.1(2) . . ?
O2 C22 C21 118.4(2) . . ?
O2 C22 C23 118.3(2) . . ?
C21 C22 C23 123.2(2) . . ?
C24 C23 C22 117.0(2) . . ?
C24 C23 Si2 121.4(2) . . ?
C22 C23 Si2 121.6(2) . . ?
C25 C24 C23 121.8(2) . . ?
C26 C25 C24 119.3(2) . . ?
C25 C26 C21 122.0(2) . . ?
C36 C31 C32 116.5(3) . . ?
C36 C31 Si1 122.4(2) . . ?
C32 C31 Si1 121.0(2) . . ?
C33 C32 C31 122.1(3) . . ?
C32 C33 C34 120.0(3) . . ?
C35 C34 C33 119.7(3) . . ?
C34 C35 C36 119.9(3) . . ?
C31 C36 C35 121.9(3) . . ?
C46 C41 C42 115.5(3) . . ?
C46 C41 Si1 121.1(2) . . ?
C42 C41 Si1 123.2(2) . . ?
C43 C42 C41 122.7(3) . . ?
C44 C43 C42 120.3(3) . . ?
C43 C44 C45 118.9(3) . . ?
C44 C45 C46 121.0(3) . . ?
C45 C46 C41 121.6(3) . . ?
C56 C51 C52 116.9(3) . . ?
C56 C51 Si1 123.9(2) . . ?
C52 C51 Si1 119.2(2) . . ?
C53 C52 C51 121.7(3) . . ?
C54 C53 C52 119.3(3) . . ?
C53 C54 C55 121.2(3) . . ?
C54 C55 C56 119.3(4) . . ?
C51 C56 C55 121.6(3) . . ?
C62 C61 C66 116.7(3) . . ?
C62 C61 Si2 122.3(2) . . ?
C66 C61 Si2 121.0(2) . . ?
C63 C62 C61 121.2(3) . . ?
C62 C63 C64 121.0(3) . . ?
C65 C64 C63 119.4(3) . . ?
C64 C65 C66 119.6(3) . . ?
C65 C66 C61 122.1(3) . . ?
C72 C71 C76 116.9(3) . . ?
C72 C71 Si2 121.4(2) . . ?
C76 C71 Si2 121.7(2) . . ?
C73 C72 C71 122.1(3) . . ?
C74 C73 C72 119.6(3) . . ?
C75 C74 C73 120.1(3) . . ?
C74 C75 C76 120.4(3) . . ?
C75 C76 C71 120.9(3) . . ?
C86 C81 C82 116.6(3) . . ?
C86 C81 Si2 121.5(2) . . ?
C82 C81 Si2 121.9(2) . . ?
C83 C82 C81 121.4(3) . . ?
C82 C83 C84 120.0(3) . . ?
C85 C84 C83 120.1(3) . . ?
C84 C85 C86 119.9(3) . . ?
C85 C86 C81 122.0(3) . . ?

loop_
_geom_bond_atom_site_label_1
_geom_bond_atom_site_label_2
_geom_bond_distance
_geom_bond_site_symmetry_2
_geom_bond_publ_flag
Si1 C31 1.863(3) . ?
Si1 C41 1.863(3) . ?
Si1 C51 1.880(3) . ?
Si1 C13 1.881(3) . ?
O1 C12 1.379(3) . ?
Si2 C61 1.862(3) . ?
Si2 C71 1.872(3) . ?
Si2 C81 1.875(3) . ?
Si2 C23 1.877(2) . ?
O2 C22 1.384(3) . ?
C11 C16 1.395(4) . ?
C11 C12 1.404(3) . ?
C11 C21 1.484(3) . ?
C12 C13 1.405(3) . ?
C13 C14 1.393(4) . ?
C14 C15 1.385(4) . ?
C15 C16 1.388(4) . ?
C21 C26 1.397(3) . ?
C21 C22 1.398(3) . ?
C22 C23 1.400(3) . ?
C23 C24 1.392(3) . ?
C24 C25 1.381(3) . ?
C25 C26 1.380(4) . ?
C31 C36 1.385(4) . ?
C31 C32 1.402(4) . ?
C32 C33 1.373(4) . ?
C33 C34 1.379(4) . ?
C34 C35 1.374(4) . ?
C35 C36 1.391(4) . ?
C41 C46 1.389(4) . ?
C41 C42 1.390(4) . ?
C42 C43 1.371(5) . ?
C43 C44 1.362(4) . ?
C44 C45 1.363(5) . ?
C45 C46 1.380(5) . ?
C51 C56 1.384(4) . ?
C51 C52 1.400(4) . ?
C52 C53 1.389(4) . ?
C53 C54 1.364(5) . ?
C54 C55 1.365(5) . ?
C55 C56 1.399(4) . ?
C61 C62 1.387(4) . ?
C61 C66 1.399(4) . ?
C62 C63 1.376(4) . ?
C63 C64 1.379(5) . ?
C64 C65 1.369(4) . ?
C65 C66 1.385(4) . ?
C71 C72 1.393(4) . ?
C71 C76 1.404(3) . ?
C72 C73 1.386(4) . ?
C73 C74 1.375(4) . ?
C74 C75 1.370(4) . ?
C75 C76 1.391(4) . ?
C81 C86 1.389(4) . ?
C81 C82 1.401(3) . ?
C82 C83 1.376(4) . ?
C83 C84 1.378(4) . ?
C84 C85 1.364(4) . ?
C85 C86 1.379(4) . ?

loop_
_geom_torsion_atom_site_label_1
_geom_torsion_atom_site_label_2
_geom_torsion_atom_site_label_3
_geom_torsion_atom_site_label_4
_geom_torsion
_geom_torsion_site_symmetry_1
_geom_torsion_site_symmetry_2
_geom_torsion_site_symmetry_3
_geom_torsion_site_symmetry_4
_geom_torsion_publ_flag
C16 C11 C12 O1 178.9(2) . . . . ?
C21 C11 C12 O1 1.9(3) . . . . ?
C16 C11 C12 C13 1.7(4) . . . . ?
C21 C11 C12 C13 -175.3(2) . . . . ?
O1 C12 C13 C14 -178.3(2) . . . . ?
C11 C12 C13 C14 -1.2(4) . . . . ?
O1 C12 C13 Si1 2.5(3) . . . . ?
C11 C12 C13 Si1 179.6(2) . . . . ?
C31 Si1 C13 C14 105.4(2) . . . . ?
C41 Si1 C13 C14 -12.8(2) . . . . ?
C51 Si1 C13 C14 -132.7(2) . . . . ?
C31 Si1 C13 C12 -75.5(2) . . . . ?
C41 Si1 C13 C12 166.3(2) . . . . ?
C51 Si1 C13 C12 46.4(2) . . . . ?
C12 C13 C14 C15 0.3(4) . . . . ?
Si1 C13 C14 C15 179.5(2) . . . . ?
C13 C14 C15 C16 0.0(4) . . . . ?
C14 C15 C16 C11 0.6(4) . . . . ?
C12 C11 C16 C15 -1.4(4) . . . . ?
C21 C11 C16 C15 175.7(2) . . . . ?
C16 C11 C21 C26 -49.1(3) . . . . ?
C12 C11 C21 C26 127.8(3) . . . . ?
C16 C11 C21 C22 128.9(3) . . . . ?
C12 C11 C21 C22 -54.2(4) . . . . ?
C26 C21 C22 O2 177.4(2) . . . . ?
C11 C21 C22 O2 -0.6(4) . . . . ?
C26 C21 C22 C23 -0.2(4) . . . . ?
C11 C21 C22 C23 -178.3(2) . . . . ?
O2 C22 C23 C24 -178.0(2) . . . . ?
C21 C22 C23 C24 -0.4(4) . . . . ?
O2 C22 C23 Si2 1.5(3) . . . . ?
C21 C22 C23 Si2 179.2(2) . . . . ?
C61 Si2 C23 C24 -7.5(3) . . . . ?
C71 Si2 C23 C24 112.2(2) . . . . ?
C81 Si2 C23 C24 -126.4(2) . . . . ?
C61 Si2 C23 C22 172.9(2) . . . . ?
C71 Si2 C23 C22 -67.3(2) . . . . ?
C81 Si2 C23 C22 54.1(2) . . . . ?
C22 C23 C24 C25 0.1(4) . . . . ?
Si2 C23 C24 C25 -179.5(2) . . . . ?
C23 C24 C25 C26 0.8(4) . . . . ?
C24 C25 C26 C21 -1.4(4) . . . . ?
C22 C21 C26 C25 1.2(4) . . . . ?
C11 C21 C26 C25 179.3(2) . . . . ?
C41 Si1 C31 C36 115.4(2) . . . . ?
C51 Si1 C31 C36 -121.4(2) . . . . ?
C13 Si1 C31 C36 -2.2(3) . . . . ?
C41 Si1 C31 C32 -62.2(3) . . . . ?
C51 Si1 C31 C32 61.1(3) . . . . ?
C13 Si1 C31 C32 -179.8(2) . . . . ?
C36 C31 C32 C33 0.8(5) . . . . ?
Si1 C31 C32 C33 178.4(3) . . . . ?
C31 C32 C33 C34 -0.3(5) . . . . ?
C32 C33 C34 C35 -0.4(5) . . . . ?
C33 C34 C35 C36 0.5(5) . . . . ?
C32 C31 C36 C35 -0.6(4) . . . . ?
Si1 C31 C36 C35 -178.3(2) . . . . ?
C34 C35 C36 C31 0.0(5) . . . . ?
C31 Si1 C41 C46 -28.2(3) . . . . ?
C51 Si1 C41 C46 -151.7(3) . . . . ?
C13 Si1 C41 C46 91.0(3) . . . . ?
C31 Si1 C41 C42 157.6(3) . . . . ?
C51 Si1 C41 C42 34.1(3) . . . . ?
C13 Si1 C41 C42 -83.2(3) . . . . ?
C46 C41 C42 C43 -2.5(5) . . . . ?
Si1 C41 C42 C43 172.0(3) . . . . ?
C41 C42 C43 C44 1.3(6) . . . . ?
C42 C43 C44 C45 0.5(6) . . . . ?
C43 C44 C45 C46 -0.9(6) . . . . ?
C44 C45 C46 C41 -0.3(6) . . . . ?
C42 C41 C46 C45 1.9(5) . . . . ?
Si1 C41 C46 C45 -172.7(3) . . . . ?
C31 Si1 C51 C56 -9.8(3) . . . . ?
C41 Si1 C51 C56 111.8(3) . . . . ?
C13 Si1 C51 C56 -130.7(2) . . . . ?
C31 Si1 C51 C52 168.4(2) . . . . ?
C41 Si1 C51 C52 -70.0(3) . . . . ?
C13 Si1 C51 C52 47.5(3) . . . . ?
C56 C51 C52 C53 -1.5(4) . . . . ?
Si1 C51 C52 C53 -179.8(3) . . . . ?
C51 C52 C53 C54 0.1(5) . . . . ?
C52 C53 C54 C55 0.7(6) . . . . ?
C53 C54 C55 C56 0.0(6) . . . . ?
C52 C51 C56 C55 2.2(4) . . . . ?
Si1 C51 C56 C55 -179.6(2) . . . . ?
C54 C55 C56 C51 -1.5(5) . . . . ?
C71 Si2 C61 C62 138.7(2) . . . . ?
C81 Si2 C61 C62 16.3(3) . . . . ?
C23 Si2 C61 C62 -101.6(2) . . . . ?
C71 Si2 C61 C66 -44.8(2) . . . . ?
C81 Si2 C61 C66 -167.3(2) . . . . ?
C23 Si2 C61 C66 74.8(2) . . . . ?
C66 C61 C62 C63 -0.5(4) . . . . ?
Si2 C61 C62 C63 176.1(2) . . . . ?
C61 C62 C63 C64 -0.6(5) . . . . ?
C62 C63 C64 C65 0.8(5) . . . . ?
C63 C64 C65 C66 0.0(5) . . . . ?
C64 C65 C66 C61 -1.2(4) . . . . ?
C62 C61 C66 C65 1.4(4) . . . . ?
Si2 C61 C66 C65 -175.3(2) . . . . ?
C61 Si2 C71 C72 125.9(2) . . . . ?
C81 Si2 C71 C72 -112.8(2) . . . . ?
C23 Si2 C71 C72 6.6(3) . . . . ?
C61 Si2 C71 C76 -56.3(2) . . . . ?
C81 Si2 C71 C76 65.0(2) . . . . ?
C23 Si2 C71 C76 -175.7(2) . . . . ?
C76 C71 C72 C73 -0.8(4) . . . . ?
Si2 C71 C72 C73 177.1(2) . . . . ?
C71 C72 C73 C74 -0.6(4) . . . . ?
C72 C73 C74 C75 0.9(4) . . . . ?
C73 C74 C75 C76 0.0(4) . . . . ?
C74 C75 C76 C71 -1.4(4) . . . . ?
C72 C71 C76 C75 1.7(4) . . . . ?
Si2 C71 C76 C75 -176.2(2) . . . . ?
C61 Si2 C81 C86 -98.3(3) . . . . ?
C71 Si2 C81 C86 140.4(3) . . . . ?
C23 Si2 C81 C86 20.2(3) . . . . ?
C61 Si2 C81 C82 80.5(3) . . . . ?
C71 Si2 C81 C82 -40.9(3) . . . . ?
C23 Si2 C81 C82 -161.0(2) . . . . ?
C86 C81 C82 C83 0.9(5) . . . . ?
Si2 C81 C82 C83 -177.9(3) . . . . ?
C81 C82 C83 C84 -2.0(5) . . . . ?
C82 C83 C84 C85 2.0(6) . . . . ?
C83 C84 C85 C86 -0.8(6) . . . . ?
C84 C85 C86 C81 -0.4(6) . . . . ?
C82 C81 C86 C85 0.3(5) . . . . ?
Si2 C81 C86 C85 179.1(3) . . . . ?

loop_
_cod_related_entry_id
_cod_related_entry_database
_cod_related_entry_code
1 ChemSpider 30661038
